data_2019125
loop_
_publ_author_name
'Diniz, Lorrane'
'Carvalho, Sandra'
'Borges, Ruth H. U.'
'Rodrigues, Bernardo L.'

_publ_section_title
;
 (Acetylacetonato-\k^2^<i>O</i>,<i>O</i>')(2,2'-bipyridine-\k^2^<i>N</i>,<i>N</i>')iodidocopper(II):
 a compound with two molecules in the asymmetric unit due to different
 \p--\p interactions
;
_journal_coeditor_code FG3291
_journal_issue 9
_journal_name_full 'Acta Crystallographica Section C'
_journal_page_first 1010
_journal_page_last 1012
_journal_paper_doi 10.1107/S0108270113018350
_journal_volume 69
_journal_year 2013
_chemical_formula_iupac '[Cu (C5 H7 O2) I (C10 H8 N2)]'
_chemical_formula_moiety 'C15 H15 Cu I N2 O2'
_chemical_formula_sum 'C15 H15 Cu I N2 O2'
_chemical_formula_weight 445.75
_chemical_name_systematic
(Acetylacetonato-\k^2^<i>O</i>,<i>O</i>')(2,2'-bipyridine-\k^2^<i>N</i>,<i>N</i>')iodidocopper(II)
_space_group_IT_number 2
_symmetry_cell_setting triclinic
_symmetry_space_group_name_Hall '-P 1'
_symmetry_space_group_name_H-M 'P -1'
_audit_creation_method 'WinGX routine CIF_UPDATE'
_cell_angle_alpha 84.990(2)
_cell_angle_beta 80.120(2)
_cell_angle_gamma 76.538(2)
_cell_formula_units_Z 4
_cell_length_a 8.1171(2)
_cell_length_b 11.4659(2)
_cell_length_c 18.1340(4)
_cell_measurement_temperature 293(2)
_cell_volume 1615.04(6)
_computing_cell_refinement 'CrysAlis PRO (Agilent, 2012)'
_computing_data_collection 'CrysAlis PRO (Agilent, 2012)'
_computing_data_reduction 'CrysAlis PRO (Agilent, 2012)'
_computing_molecular_graphics 'ORTEP-3 (Farrugia, 2012)'
_computing_structure_refinement 'SHELXL97 (Sheldrick, 2008)'
_computing_structure_solution 'SHELXS97 (Sheldrick, 2008)'
_diffrn_ambient_temperature 293(2)
_diffrn_measured_fraction_theta_full 0.999
_diffrn_measured_fraction_theta_max 0.914
_diffrn_measurement_device_type 'Agilent Gemini'
_diffrn_measurement_method \w
_diffrn_radiation_monochromator graphite
_diffrn_radiation_type MoK\a
_diffrn_radiation_wavelength 0.71073
_diffrn_reflns_av_R_equivalents 0.0414
_diffrn_reflns_limit_h_max 11
_diffrn_reflns_limit_h_min -11
_diffrn_reflns_limit_k_max 15
_diffrn_reflns_limit_k_min -15
_diffrn_reflns_limit_l_max 25
_diffrn_reflns_limit_l_min -24
_diffrn_reflns_number 57283
_diffrn_reflns_theta_full 26.32
_diffrn_reflns_theta_max 29.82
_diffrn_reflns_theta_min 1.83
_exptl_absorpt_coefficient_mu 3.268
_exptl_absorpt_correction_T_max 1.00000
_exptl_absorpt_correction_T_min 0.67756
_exptl_absorpt_correction_type multi-scan
_exptl_absorpt_process_details '(CrysAlis PRO; Agilent, 2012)'
_exptl_crystal_colour green
_exptl_crystal_density_diffrn 1.833
_exptl_crystal_density_method 'not measured'
_exptl_crystal_description prism
_exptl_crystal_F_000 868
_exptl_crystal_size_max 0.26
_exptl_crystal_size_mid 0.24
_exptl_crystal_size_min 0.12
_refine_diff_density_max 1.019
_refine_diff_density_min -1.080
_refine_ls_extinction_method none
_refine_ls_goodness_of_fit_ref 1.047
_refine_ls_hydrogen_treatment constr
_refine_ls_matrix_type full
_refine_ls_number_parameters 383
_refine_ls_number_reflns 8476
_refine_ls_number_restraints 0
_refine_ls_restrained_S_all 1.047
_refine_ls_R_factor_all 0.0511
_refine_ls_R_factor_gt 0.0312
_refine_ls_shift/su_max 0.003
_refine_ls_shift/su_mean 0.000
_refine_ls_structure_factor_coef Fsqd
_refine_ls_weighting_details 'calc w = 1/[\s^2^(Fo^2^)+(0.0220P)^2^+1.1877P] where P=(Fo^2^+2Fc^2^)/3'
_refine_ls_weighting_scheme calc
_refine_ls_wR_factor_gt 0.0593
_refine_ls_wR_factor_ref 0.0675
_reflns_number_gt 6540
_reflns_number_total 8476
_reflns_threshold_expression I>2\s(I)
_cod_data_source_file fg3291.cif
_cod_data_source_block I
_cod_original_sg_symbol_Hall -P_1
_cod_original_sg_symbol_H-M P-1
_cod_database_code 2019125

loop_
_symmetry_equiv_pos_as_xyz
'x, y, z'
'-x, -y, -z'

loop_
_atom_site_type_symbol
_atom_site_label
_atom_site_fract_x
_atom_site_fract_y
_atom_site_fract_z
_atom_site_U_iso_or_equiv
_atom_site_adp_type
_atom_site_calc_flag
_atom_site_refinement_flags
_atom_site_occupancy
Cu Cu1 -0.11919(4) 0.22269(3) -0.092482(19) 0.03959(9) Uani d . 1
I I1 0.00139(3) 0.429446(19) -0.148853(13) 0.05470(7) Uani d . 1
O O1 -0.2516(2) 0.2059(2) -0.16830(11) 0.0488(5) Uani d . 1
O O2 -0.3209(2) 0.2876(2) -0.02190(11) 0.0493(5) Uani d . 1
N N1 0.0176(3) 0.1799(2) -0.00704(13) 0.0383(5) Uani d . 1
N N2 0.0798(3) 0.0963(2) -0.14003(13) 0.0383(5) Uani d . 1
C C1 -0.0249(4) 0.2318(3) 0.05908(16) 0.0470(7) Uani d . 1
H H1 -0.1173 0.2973 0.0656 0.056 Uiso calc R 1
C C2 0.0650(4) 0.1904(3) 0.11781(17) 0.0512(8) Uani d . 1
H H2 0.0344 0.2278 0.1632 0.061 Uiso calc R 1
C C3 0.2003(4) 0.0930(3) 0.10785(17) 0.0501(8) Uani d . 1
H H3 0.2599 0.0619 0.1472 0.06 Uiso calc R 1
C C4 0.2476(4) 0.0412(3) 0.03926(17) 0.0448(7) Uani d . 1
H H4 0.3407 -0.0237 0.0316 0.054 Uiso calc R 1
C C5 0.1543(3) 0.0876(2) -0.01810(15) 0.0349(6) Uani d . 1
C C6 0.1930(3) 0.0426(2) -0.09441(16) 0.0364(6) Uani d . 1
C C7 0.3346(4) -0.0454(3) -0.11979(18) 0.0475(7) Uani d . 1
H H7 0.4114 -0.0823 -0.0877 0.057 Uiso calc R 1
C C8 0.3610(4) -0.0779(3) -0.1932(2) 0.0552(8) Uani d . 1
H H8 0.4564 -0.1362 -0.2113 0.066 Uiso calc R 1
C C9 0.2442(4) -0.0230(3) -0.23923(19) 0.0541(8) Uani d . 1
H H9 0.2596 -0.0435 -0.2888 0.065 Uiso calc R 1
C C10 0.1041(4) 0.0630(3) -0.21056(17) 0.0478(7) Uani d . 1
H H10 0.024 0.0991 -0.2413 0.057 Uiso calc R 1
C C11 -0.4867(4) 0.2139(3) -0.22950(18) 0.0545(8) Uani d . 1
H H11A -0.4242 0.1392 -0.2503 0.05 Uiso calc R 1
H H11B -0.4776 0.2783 -0.2664 0.05 Uiso calc R 1
H H11C -0.6052 0.2111 -0.2147 0.05 Uiso calc R 1
C C12 -0.4133(3) 0.2343(2) -0.16212(16) 0.0399(6) Uani d . 1
C C13 -0.5241(4) 0.2833(3) -0.09959(18) 0.0471(7) Uani d . 1
H H13 -0.6409 0.3005 -0.1018 0.056 Uiso calc R 1
C C14 -0.4750(3) 0.3085(2) -0.03466(17) 0.0418(7) Uani d . 1
C C15 -0.6094(4) 0.3652(3) 0.0276(2) 0.0611(9) Uani d . 1
H H15A -0.5911 0.3213 0.0741 0.05 Uiso calc R 1
H H15B -0.721 0.3638 0.0173 0.05 Uiso calc R 1
H H15C -0.6019 0.4469 0.031 0.05 Uiso calc R 1
Cu Cu2 0.17330(4) 0.30628(3) 0.418661(19) 0.04041(9) Uani d . 1
I I2 0.14914(2) 0.109649(18) 0.328411(11) 0.04608(6) Uani d . 1
O O21 -0.0019(3) 0.42908(19) 0.38125(12) 0.0506(5) Uani d . 1
O O22 0.0290(3) 0.28373(19) 0.51217(11) 0.0494(5) Uani d . 1
N N21 0.3824(3) 0.22090(19) 0.46330(12) 0.0372(5) Uani d . 1
N N22 0.3549(3) 0.3497(2) 0.33885(13) 0.0385(5) Uani d . 1
C C21 0.3821(4) 0.1573(3) 0.52880(17) 0.0457(7) Uani d . 1
H H21 0.2779 0.1499 0.5572 0.055 Uiso calc R 1
C C22 0.5320(5) 0.1025(3) 0.55533(19) 0.0540(8) Uani d . 1
H H22 0.5288 0.0597 0.6014 0.065 Uiso calc R 1
C C23 0.6849(5) 0.1117(3) 0.5133(2) 0.0575(9) Uani d . 1
H H23 0.787 0.0745 0.5303 0.069 Uiso calc R 1
C C24 0.6879(4) 0.1762(3) 0.4455(2) 0.0514(8) Uani d . 1
H H24 0.7915 0.1828 0.4163 0.062 Uiso calc R 1
C C25 0.5327(3) 0.2314(2) 0.42163(16) 0.0381(6) Uani d . 1
C C26 0.5180(3) 0.3051(2) 0.35106(16) 0.0385(6) Uani d . 1
C C27 0.6556(4) 0.3285(3) 0.30066(19) 0.0513(8) Uani d . 1
H H27 0.7672 0.2971 0.3095 0.062 Uiso calc R 1
C C28 0.6242(5) 0.3997(3) 0.2364(2) 0.0582(9) Uani d . 1
H H28 0.7148 0.418 0.2021 0.07 Uiso calc R 1
C C29 0.4587(5) 0.4426(3) 0.22406(18) 0.0552(8) Uani d . 1
H H29 0.4359 0.4892 0.1808 0.066 Uiso calc R 1
C C30 0.3262(4) 0.4161(3) 0.27625(17) 0.0477(7) Uani d . 1
H H30 0.2139 0.4453 0.2676 0.057 Uiso calc R 1
C C31 -0.2534(4) 0.5764(3) 0.3767(2) 0.0596(9) Uani d . 1
H H31A -0.2523 0.5537 0.3269 0.05 Uiso calc R 1
H H31B -0.207 0.6466 0.3742 0.05 Uiso calc R 1
H H31C -0.3692 0.5934 0.4027 0.05 Uiso calc R 1
C C32 -0.1467(4) 0.4753(3) 0.41809(18) 0.0436(7) Uani d . 1
C C33 -0.2062(4) 0.4406(3) 0.49116(19) 0.0505(8) Uani d . 1
H H33 -0.3137 0.482 0.513 0.061 Uiso calc R 1
C C34 -0.1178(4) 0.3491(3) 0.53424(18) 0.0465(7) Uani d . 1
C C35 -0.1937(5) 0.3212(4) 0.61349(19) 0.0648(10) Uani d . 1
H H35A -0.1853 0.2362 0.6212 0.05 Uiso calc R 1
H H35B -0.3121 0.3624 0.6225 0.05 Uiso calc R 1
H H35C -0.1324 0.3471 0.6474 0.05 Uiso calc R 1

loop_
_atom_site_aniso_label
_atom_site_aniso_U_11
_atom_site_aniso_U_22
_atom_site_aniso_U_33
_atom_site_aniso_U_12
_atom_site_aniso_U_13
_atom_site_aniso_U_23
Cu1 0.02935(17) 0.0515(2) 0.03531(19) -0.00232(14) -0.00483(14) -0.00631(15)
I1 0.04142(11) 0.05483(13) 0.06307(14) -0.00741(9) -0.00834(10) 0.01466(10)
O1 0.0313(10) 0.0688(14) 0.0443(12) -0.0037(9) -0.0069(9) -0.0106(10)
O2 0.0345(11) 0.0663(14) 0.0436(12) -0.0052(10) 0.0005(9) -0.0130(10)
N1 0.0347(12) 0.0445(13) 0.0357(13) -0.0082(10) -0.0057(10) -0.0026(10)
N2 0.0320(12) 0.0461(13) 0.0366(13) -0.0079(10) -0.0030(10) -0.0073(10)
C1 0.0446(17) 0.0556(18) 0.0385(16) -0.0056(14) -0.0044(13) -0.0084(14)
C2 0.0532(19) 0.067(2) 0.0365(17) -0.0178(16) -0.0081(14) -0.0057(15)
C3 0.0495(18) 0.064(2) 0.0410(17) -0.0192(16) -0.0150(14) 0.0081(15)
C4 0.0381(15) 0.0488(17) 0.0464(18) -0.0077(13) -0.0099(13) 0.0057(13)
C5 0.0307(13) 0.0386(14) 0.0361(14) -0.0118(11) -0.0044(11) 0.0033(11)
C6 0.0283(13) 0.0393(15) 0.0426(16) -0.0113(11) -0.0043(11) 0.0001(12)
C7 0.0376(16) 0.0484(17) 0.0549(19) -0.0054(13) -0.0075(14) -0.0046(14)
C8 0.0399(17) 0.0529(19) 0.069(2) -0.0035(14) 0.0016(16) -0.0178(17)
C9 0.0491(18) 0.065(2) 0.0481(19) -0.0152(16) 0.0037(15) -0.0208(16)
C10 0.0410(16) 0.063(2) 0.0401(17) -0.0126(14) -0.0040(13) -0.0112(14)
C11 0.0455(18) 0.069(2) 0.0518(19) -0.0139(16) -0.0179(15) 0.0035(16)
C12 0.0347(14) 0.0386(15) 0.0464(17) -0.0085(12) -0.0111(12) 0.0083(12)
C13 0.0284(14) 0.0550(18) 0.0542(19) -0.0047(13) -0.0058(13) 0.0028(15)
C14 0.0335(14) 0.0356(15) 0.0516(18) -0.0047(12) 0.0012(13) 0.0014(13)
C15 0.0452(18) 0.066(2) 0.064(2) -0.0054(16) 0.0089(16) -0.0124(18)
Cu2 0.03122(17) 0.0488(2) 0.03593(19) -0.00044(14) -0.00437(14) 0.00176(15)
I2 0.04460(11) 0.05291(12) 0.04093(11) -0.00439(9) -0.01379(8) -0.00680(8)
O21 0.0409(11) 0.0566(13) 0.0446(12) 0.0086(10) -0.0073(9) -0.0014(10)
O22 0.0413(11) 0.0580(13) 0.0417(12) -0.0039(10) 0.0017(9) 0.0011(10)
N21 0.0390(12) 0.0358(12) 0.0362(13) -0.0026(10) -0.0094(10) -0.0065(10)
N22 0.0379(12) 0.0397(13) 0.0364(13) -0.0052(10) -0.0061(10) -0.0017(10)
C21 0.0545(18) 0.0416(16) 0.0393(16) -0.0042(13) -0.0106(14) -0.0044(13)
C22 0.068(2) 0.0427(17) 0.052(2) -0.0014(15) -0.0279(17) 0.0000(14)
C23 0.058(2) 0.0481(19) 0.071(2) -0.0001(15) -0.0373(19) -0.0055(17)
C24 0.0387(16) 0.0506(18) 0.066(2) -0.0033(13) -0.0158(15) -0.0098(16)
C25 0.0368(14) 0.0360(14) 0.0429(16) -0.0045(11) -0.0112(12) -0.0095(12)
C26 0.0377(15) 0.0380(15) 0.0418(16) -0.0085(12) -0.0058(12) -0.0126(12)
C27 0.0399(16) 0.0554(19) 0.060(2) -0.0156(14) 0.0004(15) -0.0126(16)
C28 0.060(2) 0.060(2) 0.055(2) -0.0273(17) 0.0112(17) -0.0099(17)
C29 0.073(2) 0.0468(18) 0.0442(18) -0.0179(17) -0.0024(16) 0.0029(14)
C30 0.0519(18) 0.0475(17) 0.0410(17) -0.0061(14) -0.0072(14) -0.0004(13)
C31 0.0464(18) 0.0526(19) 0.078(2) 0.0073(15) -0.0221(17) -0.0173(17)
C32 0.0347(15) 0.0414(16) 0.0571(19) -0.0032(12) -0.0147(14) -0.0156(14)
C33 0.0314(15) 0.0544(19) 0.062(2) -0.0061(13) 0.0027(14) -0.0144(16)
C34 0.0394(16) 0.0541(18) 0.0493(18) -0.0187(14) 0.0015(13) -0.0151(14)
C35 0.056(2) 0.080(3) 0.056(2) -0.0241(19) 0.0133(17) -0.0131(18)

loop_
_atom_type_symbol
_atom_type_description
_atom_type_scat_dispersion_real
_atom_type_scat_dispersion_imag
_atom_type_scat_source
C C 0.003 0.002 'International Tables Vol C Tables 4.2.6.8 and 6.1.1.4'
H H 0 0 'International Tables Vol C Tables 4.2.6.8 and 6.1.1.4'
N N 0.006 0.003 'International Tables Vol C Tables 4.2.6.8 and 6.1.1.4'
O O 0.011 0.006 'International Tables Vol C Tables 4.2.6.8 and 6.1.1.4'
Cu Cu 0.32 1.265 'International Tables Vol C Tables 4.2.6.8 and 6.1.1.4'
I I -0.474 1.812 'International Tables Vol C Tables 4.2.6.8 and 6.1.1.4'

loop_
_exptl_crystal_face_index_h
_exptl_crystal_face_index_k
_exptl_crystal_face_index_l
_exptl_crystal_face_perp_dist
0 0 -1 0.04480
2 1 0 0.11435
0 -1 4 0.06984
0 1 -1 0.04887
0 2 3 0.12115
0 -1 -3 0.08217
0 -1 0 0.14054
0 0 1 0.08417
2 0 -1 0.13508
-2 -1 0 0.14726
-1 0 1 0.14195

loop_
_geom_angle_atom_site_label_1
_geom_angle_atom_site_label_2
_geom_angle_atom_site_label_3
_geom_angle
_geom_angle_publ_flag
O1 Cu1 O2 93.32(8) ?
O1 Cu1 N1 160.23(9) ?
O2 Cu1 N1 89.50(9) ?
O1 Cu1 N2 90.21(9) ?
O2 Cu1 N2 157.13(10) ?
N1 Cu1 N2 79.94(9) ?
O1 Cu1 I1 101.11(7) yes
O2 Cu1 I1 102.49(7) yes
N1 Cu1 I1 97.36(7) yes
N2 Cu1 I1 98.97(7) yes
C12 O1 Cu1 125.53(19) ?
C14 O2 Cu1 125.21(19) ?
C1 N1 C5 119.8(2) ?
C1 N1 Cu1 124.74(19) ?
C5 N1 Cu1 115.35(18) ?
C10 N2 C6 119.4(2) ?
C10 N2 Cu1 125.5(2) ?
C6 N2 Cu1 115.07(18) ?
N1 C1 C2 121.8(3) ?
N1 C1 H1 119.1 ?
C2 C1 H1 119.1 ?
C3 C2 C1 118.7(3) ?
C3 C2 H2 120.7 ?
C1 C2 H2 120.7 ?
C2 C3 C4 119.8(3) ?
C2 C3 H3 120.1 ?
C4 C3 H3 120.1 ?
C3 C4 C5 119.0(3) ?
C3 C4 H4 120.5 ?
C5 C4 H4 120.5 ?
N1 C5 C4 120.8(3) ?
N1 C5 C6 114.5(2) ?
C4 C5 C6 124.6(3) ?
N2 C6 C7 121.0(3) ?
N2 C6 C5 114.7(2) ?
C7 C6 C5 124.3(3) ?
C8 C7 C6 119.4(3) ?
C8 C7 H7 120.3 ?
C6 C7 H7 120.3 ?
C9 C8 C7 119.2(3) ?
C9 C8 H8 120.4 ?
C7 C8 H8 120.4 ?
C8 C9 C10 118.8(3) ?
C8 C9 H9 120.6 ?
C10 C9 H9 120.6 ?
N2 C10 C9 122.2(3) ?
N2 C10 H10 118.9 ?
C9 C10 H10 118.9 ?
C12 C11 H11A 109.5 ?
C12 C11 H11B 109.5 ?
H11A C11 H11B 109.5 ?
C12 C11 H11C 109.5 ?
H11A C11 H11C 109.5 ?
H11B C11 H11C 109.5 ?
O1 C12 C13 125.3(3) ?
O1 C12 C11 115.6(3) ?
C13 C12 C11 119.1(3) ?
C14 C13 C12 125.5(3) ?
C14 C13 H13 117.3 ?
C12 C13 H13 117.3 ?
O2 C14 C13 125.2(3) ?
O2 C14 C15 115.3(3) ?
C13 C14 C15 119.5(3) ?
C14 C15 H15A 109.5 ?
C14 C15 H15B 109.5 ?
H15A C15 H15B 109.5 ?
C14 C15 H15C 109.5 ?
H15A C15 H15C 109.5 ?
H15B C15 H15C 109.5 ?
O22 Cu2 O21 93.11(9) ?
O22 Cu2 N22 164.65(9) ?
O21 Cu2 N22 91.81(9) ?
O22 Cu2 N21 90.44(9) ?
O21 Cu2 N21 162.81(9) ?
N22 Cu2 N21 80.77(9) ?
O22 Cu2 I2 103.84(7) yes
O21 Cu2 I2 97.55(7) yes
N22 Cu2 I2 89.90(6) yes
N21 Cu2 I2 97.91(6) yes
C32 O21 Cu2 125.8(2) ?
C34 O22 Cu2 125.6(2) ?
C21 N21 C25 119.5(2) ?
C21 N21 Cu2 125.8(2) ?
C25 N21 Cu2 114.74(18) ?
C30 N22 C26 119.5(3) ?
C30 N22 Cu2 125.2(2) ?
C26 N22 Cu2 115.32(19) ?
N21 C21 C22 121.8(3) ?
N21 C21 H21 119.1 ?
C22 C21 H21 119.1 ?
C23 C22 C21 119.2(3) ?
C23 C22 H22 120.4 ?
C21 C22 H22 120.4 ?
C22 C23 C24 119.8(3) ?
C22 C23 H23 120.1 ?
C24 C23 H23 120.1 ?
C23 C24 C25 118.8(3) ?
C23 C24 H24 120.6 ?
C25 C24 H24 120.6 ?
N21 C25 C24 120.9(3) ?
N21 C25 C26 114.9(2) ?
C24 C25 C26 124.2(3) ?
N22 C26 C27 121.4(3) ?
N22 C26 C25 114.2(2) ?
C27 C26 C25 124.4(3) ?
C26 C27 C28 118.7(3) ?
C26 C27 H27 120.6 ?
C28 C27 H27 120.6 ?
C29 C28 C27 119.4(3) ?
C29 C28 H28 120.3 ?
C27 C28 H28 120.3 ?
C28 C29 C30 119.4(3) ?
C28 C29 H29 120.3 ?
C30 C29 H29 120.3 ?
N22 C30 C29 121.7(3) ?
N22 C30 H30 119.2 ?
C29 C30 H30 119.2 ?
C32 C31 H31A 109.5 ?
C32 C31 H31B 109.5 ?
H31A C31 H31B 109.5 ?
C32 C31 H31C 109.5 ?
H31A C31 H31C 109.5 ?
H31B C31 H31C 109.5 ?
O21 C32 C33 124.9(3) ?
O21 C32 C31 114.5(3) ?
C33 C32 C31 120.6(3) ?
C32 C33 C34 125.1(3) ?
C32 C33 H33 117.4 ?
C34 C33 H33 117.4 ?
O22 C34 C33 124.9(3) ?
O22 C34 C35 114.7(3) ?
C33 C34 C35 120.4(3) ?
C34 C35 H35A 109.5 ?
C34 C35 H35B 109.5 ?
H35A C35 H35B 109.5 ?
C34 C35 H35C 109.5 ?
H35A C35 H35C 109.5 ?
H35B C35 H35C 109.5 ?

loop_
_geom_bond_atom_site_label_1
_geom_bond_atom_site_label_2
_geom_bond_distance
_geom_bond_publ_flag
Cu1 O1 1.9316(19) yes
Cu1 O2 1.9372(19) yes
Cu1 N1 2.019(2) yes
Cu1 N2 2.025(2) yes
Cu1 I1 2.8171(4) yes
O1 C12 1.264(3) ?
O2 C14 1.275(3) ?
N1 C1 1.341(4) ?
N1 C5 1.344(3) ?
N2 C10 1.335(4) ?
N2 C6 1.348(3) ?
C1 C2 1.381(4) ?
C1 H1 0.93 ?
C2 C3 1.372(4) ?
C2 H2 0.93 ?
C3 C4 1.380(4) ?
C3 H3 0.93 ?
C4 C5 1.387(4) ?
C4 H4 0.93 ?
C5 C6 1.476(4) ?
C6 C7 1.382(4) ?
C7 C8 1.381(4) ?
C7 H7 0.93 ?
C8 C9 1.376(5) ?
C8 H8 0.93 ?
C9 C10 1.379(4) ?
C9 H9 0.93 ?
C10 H10 0.93 ?
C11 C12 1.506(4) ?
C11 H11A 0.96 ?
C11 H11B 0.96 ?
C11 H11C 0.96 ?
C12 C13 1.391(4) ?
C13 C14 1.379(4) ?
C13 H13 0.93 ?
C14 C15 1.504(4) ?
C15 H15A 0.96 ?
C15 H15B 0.96 ?
C15 H15C 0.96 ?
Cu2 O22 1.923(2) yes
Cu2 O21 1.9230(19) yes
Cu2 N22 1.999(2) yes
Cu2 N21 2.014(2) yes
Cu2 I2 2.9598(4) yes
O21 C32 1.269(3) ?
O22 C34 1.271(3) ?
N21 C21 1.338(4) ?
N21 C25 1.345(4) ?
N22 C30 1.334(4) ?
N22 C26 1.352(3) ?
C21 C22 1.378(4) ?
C21 H21 0.93 ?
C22 C23 1.362(5) ?
C22 H22 0.93 ?
C23 C24 1.377(5) ?
C23 H23 0.93 ?
C24 C25 1.394(4) ?
C24 H24 0.93 ?
C25 C26 1.478(4) ?
C26 C27 1.378(4) ?
C27 C28 1.389(5) ?
C27 H27 0.93 ?
C28 C29 1.369(5) ?
C28 H28 0.93 ?
C29 C30 1.377(4) ?
C29 H29 0.93 ?
C30 H30 0.93 ?
C31 C32 1.504(4) ?
C31 H31A 0.96 ?
C31 H31B 0.96 ?
C31 H31C 0.96 ?
C32 C33 1.387(4) ?
C33 C34 1.387(4) ?
C33 H33 0.93 ?
C34 C35 1.502(4) ?
C35 H35A 0.96 ?
C35 H35B 0.96 ?
C35 H35C 0.96 ?

loop_
_geom_hbond_atom_site_label_D
_geom_hbond_atom_site_label_H
_geom_hbond_atom_site_label_A
_geom_hbond_site_symmetry_A
_geom_hbond_distance_DH
_geom_hbond_distance_HA
_geom_hbond_distance_DA
_geom_hbond_angle_DHA
_geom_hbond_publ_flag
C2 H2 I2 . 0.93 3.37 3.987(3) 126 yes
C3 H3 I2 . 0.93 3.31 3.967(3) 129.2 yes
C13 H13 I1 1_455 0.93 3.16 4.044(3) 159.9 yes

loop_
_geom_torsion_atom_site_label_1
_geom_torsion_atom_site_label_2
_geom_torsion_atom_site_label_3
_geom_torsion_atom_site_label_4
_geom_torsion
_geom_torsion_publ_flag
I1 Cu1 N2 N1 95.96(7) yes
I1 Cu1 O2 O1 102.15(7) yes
I2 Cu2 N21 N22 88.60(7) yes
I2 Cu2 O21 O22 104.41(7) yes
